data_7204804
loop_
_publ_author_name
'Laura Le\'on-Reina'
'Enrique R. Losilla'
'Mar\'ia Mart\'inez-Lara'
'Sebasti\'an Bruque'
'Miguel A. G. Aranda'

_publ_section_title
;
 Interstitial oxygen conduction in lanthanum oxy-apatite electrolytes
;
_journal_issue 7
_journal_name_full 'J. Mater. Chem.'
_journal_page_first 1142
_journal_page_last 1149
_journal_paper_doi 10.1039/b315257j
_journal_volume 14
_journal_year 2004
_chemical_formula_sum 'La1.59 O4.36 Si'
_chemical_formula_weight 318.92
_chemical_name_systematic ' ?'
_space_group_IT_number 176
_symmetry_cell_setting hexagonal
_symmetry_space_group_name_Hall '-P 6c'
_symmetry_space_group_name_H-M 'P 63/m'
_audit_creation_date 2003-09-18T13:17
_audit_creation_method 'from EXP file using GSAS2CIF'
_audit_update_record ' 2003-09-18T13:17  Initial CIF as created by GSAS2CIF'
_cell_angle_alpha 90.0
_cell_angle_beta 90.0
_cell_angle_gamma 120.0
_cell_formula_units_Z 6
_cell_length_a 9.72566(4)
_cell_length_b 9.72566
_cell_length_c 7.18636(4)
_cell_volume 588.678(4)
_computing_structure_refinement GSAS
_exptl_absorpt_correction_T_max 1.00000
_exptl_absorpt_correction_T_min 1.00000
_exptl_absorpt_process_details
;   GSAS Absorption/surface roughness correction: function number 0
No correction is applied.
;
_pd_block_id 2003-09-18T13:17|LA955SI_RT||Overall
_pd_calc_method 'Rietveld Refinement'
_pd_phase_name La9.55Si6O26.325
_pd_proc_info_datetime 2003-09-18T13:17:02
_pd_proc_ls_background_function
;   GSAS Background function number 7 with 36 terms.
Linear interpolation
1:    262.822     2:    179.214     3:    212.804     4:    185.495
5:    136.456     6:    169.595     7:    115.501     8:    109.212
9:    113.082    10:    124.517    11:    119.154    12:    144.085
13:    143.151    14:    168.197    15:    113.914    16:    106.643
17:    96.9342    18:    107.919    19:    103.212    20:    90.2960
21:    87.0013    22:    82.6587    23:    87.3404    24:    104.939
25:    101.409    26:    90.2478    27:    95.1814    28:    95.5179
29:    96.0519    30:    85.8099    31:    80.6924    32:    92.1068
33:    88.9361    34:    93.6357    35:    93.0526    36:    94.8351
;
_pd_proc_ls_prof_R_factor 0.0282
_pd_proc_ls_prof_wR_expected 0.0461
_pd_proc_ls_prof_wR_factor 0.0318
_refine_ls_goodness_of_fit_all 91.35
_refine_ls_matrix_type full
_refine_ls_number_parameters 116
_refine_ls_number_restraints 0
_refine_ls_R_Fsqd_factor 0.03241
_refine_ls_shift/su_max 0.08
_refine_ls_shift/su_mean 0.00
_cod_data_source_file b315257j.txt
_cod_data_source_block LA955SI_RT_publ
_cod_original_cell_volume 588.67871
_cod_database_code 7204804
_gsas_exptl_extinct_corr_t_min 1.00000
_gsas_exptl_extinct_corr_t_max 1.00000

loop_
_symmetry_equiv_pos_site_id
_symmetry_equiv_pos_as_xyz
1 +x,+y,+z
2 x-y,+x,+z+1/2
3 -y,x-y,+z
4 -x,-y,+z+1/2
5 y-x,-x,+z
6 +y,y-x,+z+1/2
-1 -x,-y,-z
-2 y-x,-x,-z+1/2
-3 +y,y-x,-z
-4 +x,+y,-z+1/2
-5 x-y,+x,-z
-6 -y,x-y,-z+1/2

loop_
_atom_site_aniso_label
_atom_site_aniso_U_11
_atom_site_aniso_U_12
_atom_site_aniso_U_13
_atom_site_aniso_U_22
_atom_site_aniso_U_23
_atom_site_aniso_U_33
La1 0.0100(5) 0.0022(4) 0.0 0.0049(5) 0.0 0.0055(4)
La2 0.0077(4) 0.00384(22) 0.0 0.0077(4) 0.0 0.0255(7)
SI 0.0079(9) 0.0059(8) 0.0 0.0041(8) 0.0 0.0075(9)
O1 0.0268(9) 0.0234(8) 0.0 0.0276(11) 0.0 0.0177(9)
O2 0.0094(7) 0.0038(7) 0.0 0.0072(8) 0.0 0.0203(8)
O3 0.0479(9) 0.0174(6) -0.0168(4) 0.0149(6) -0.0077(4) 0.0131(5)
O4 0.0051(11) 0.0025(5) 0.0 0.0051(11) 0.0 0.211(4)

loop_
_atom_site_type_symbol
_atom_site_label
_atom_site_fract_x
_atom_site_fract_y
_atom_site_fract_z
_atom_site_occupancy
_atom_site_thermal_displace_type
_atom_site_U_iso_or_equiv
_atom_site_symmetry_multiplicity
LA La1 0.22824(10) -0.01255(12) 0.25 1.0 Uani 0.0075 6
LA La2 0.3333 0.6667 -0.00152(20) 0.887 Uani 0.01363 4
SI SI 0.40142(19) 0.37118(18) 0.25 1.0 Uani 0.00519 6
O O1 0.32274(17) 0.48395(19) 0.25 1.0 Uani 0.01969 6
O O2 0.59498(15) 0.47319(17) 0.25 1.0 Uani 0.01241 6
O O3 0.34667(14) 0.25656(12) 0.06956(11) 1.0 Uani 0.02453 12
O O4 0.0 0.0 0.25 0.973(8) Uani 0.0736 2
O O5 -0.001(9) 0.224(8) 0.580(6) 0.0185(19) Uiso 0.03 12

loop_
_atom_type_symbol
_atom_type_number_in_cell
LA 9.548
SI 6.0
O 26.169

loop_
_diffrn_radiation_wavelength
_diffrn_radiation_wavelength_wt
_diffrn_radiation_type
_diffrn_radiation_wavelength_id
1.540598 1.000 K\a~1~ 1
1.544398 0.470 K\a~2~ 2

loop_
_geom_angle_atom_site_label_1
_geom_angle_atom_site_label_2
_geom_angle_atom_site_label_3
_geom_angle
_geom_angle_site_symmetry_1
_geom_angle_site_symmetry_2
_geom_angle_site_symmetry_3
_geom_angle_publ_flag
? ? ? ? ? ? ? ?

loop_
_geom_bond_atom_site_label_1
_geom_bond_atom_site_label_2
_geom_bond_distance
_geom_bond_site_symmetry_1
_geom_bond_site_symmetry_2
_geom_bond_publ_flag
? ? ? ? ? ?

loop_
_pd_block_diffractogram_id
2003-09-18T13:17|LA955SI_RT_H_01||
2003-09-18T13:17|LA955SI_RT_H_02||

loop_
_pd_phase_block_id
2003-09-18T13:17|LA955SI_RT_phase1|||
